data_7240244
loop_
_publ_author_name
'Ahmed, Belal'
'Jo, Hongil'
'Lee, Suheon'
'Choi, Kwang-Yong'
'Ok, Kang Min'

_publ_section_title
;
 Influence of structure-directing polyhedra and heterocyclic ligands on
 the chain structures and O/F ordering in a series of zinc vanadium
 oxyfluorides
;
_journal_name_full CrystEngComm
_journal_paper_doi 10.1039/D0CE00318B
_journal_year 2020
_chemical_formula_moiety 'C40 H60 F12 N20 O3 V3 Zn3'
_chemical_formula_sum 'C40 H60 F12 N20 O3 V3 Zn3'
_chemical_formula_weight 1446.07
_space_group_IT_number 14
_space_group_name_Hall '-P 2ybc'
_space_group_name_H-M_alt 'P 1 21/c 1'
_symmetry_cell_setting monoclinic
_symmetry_Int_Tables_number 14
_symmetry_space_group_name_Hall '-P 2ybc'
_symmetry_space_group_name_H-M 'P 1 21/c 1'
_atom_sites_solution_hydrogens mixed
_atom_sites_solution_primary direct
_atom_sites_solution_secondary difmap
_audit_update_record
;
2020-02-21 deposited with the CCDC.	2020-04-02 downloaded from the CCDC.
;
_cell_angle_alpha 90
_cell_angle_beta 112.827(2)
_cell_angle_gamma 90
_cell_formula_units_Z 4
_cell_length_a 21.4873(8)
_cell_length_b 14.4408(5)
_cell_length_c 20.9884(7)
_cell_measurement_reflns_used 2689
_cell_measurement_temperature 298(2)
_cell_measurement_theta_max 17.5695
_cell_measurement_theta_min 2.4075
_cell_measurement_wavelength 0.71073
_cell_volume 6002.5(4)
_computing_cell_refinement 'HKL3000sm (Otwinowski & Minor, 1997)'
_computing_data_collection 'PAL BL2D-SMDC Program (Shin et. al, 2016)'
_computing_data_reduction 'HKL3000sm (Otwinowski & Minor, 1997)'
_computing_molecular_graphics 'Ortep for Windows (Farrugia, 2012)'
_computing_publication_material 'WinGX publication routines (Farrugia, 2012)'
_computing_structure_refinement 'SHELXL-2018/3 (Sheldrick, 2018)'
_computing_structure_solution 'SHELXS-2013 (Sheldrick, 2013)'
_diffrn_ambient_temperature 298.0(2)
_diffrn_measured_fraction_theta_full 0.943
_diffrn_measured_fraction_theta_max 0.999
_diffrn_measurement_device_type 'Bruker SMART BREEZE'
_diffrn_measurement_method CCD
_diffrn_radiation_probe x-ray
_diffrn_radiation_type MoK\a
_diffrn_radiation_wavelength 0.71073
_diffrn_reflns_av_R_equivalents 0.1053
_diffrn_reflns_av_unetI/netI 0.1314
_diffrn_reflns_Laue_measured_fraction_full 0.943
_diffrn_reflns_Laue_measured_fraction_max 0.999
_diffrn_reflns_limit_h_max 25
_diffrn_reflns_limit_h_min 0
_diffrn_reflns_limit_k_max 16
_diffrn_reflns_limit_k_min -16
_diffrn_reflns_limit_l_max 22
_diffrn_reflns_limit_l_min -24
_diffrn_reflns_number 19943
_diffrn_reflns_point_group_measured_fraction_full 0.943
_diffrn_reflns_point_group_measured_fraction_max 0.999
_diffrn_reflns_theta_full 25.242
_diffrn_reflns_theta_max 24.723
_diffrn_reflns_theta_min 1.745
_exptl_absorpt_coefficient_mu 1.718
_exptl_absorpt_correction_T_max 0.7457
_exptl_absorpt_correction_T_min 0.6467
_exptl_absorpt_correction_type empirical
_exptl_absorpt_process_details
; 
 SADABS(Blessing, 1995) 
;
_exptl_crystal_colour green
_exptl_crystal_density_diffrn 1.6
_exptl_crystal_density_method 'not measured'
_exptl_crystal_description block
_exptl_crystal_F_000 2924
_exptl_crystal_size_max 0.289
_exptl_crystal_size_mid 0.143
_exptl_crystal_size_min 0.106
_refine_diff_density_max 0.71
_refine_diff_density_min -0.518
_refine_diff_density_rms 0.096
_refine_ls_extinction_method none
_refine_ls_goodness_of_fit_ref 0.965
_refine_ls_hydrogen_treatment constr
_refine_ls_matrix_type full
_refine_ls_number_constraints 0
_refine_ls_number_parameters 740
_refine_ls_number_reflns 10226
_refine_ls_number_restraints 0
_refine_ls_restrained_S_all 0.965
_refine_ls_R_factor_all 0.1717
_refine_ls_R_factor_gt 0.0639
_refine_ls_shift/su_max 0
_refine_ls_shift/su_mean 0
_refine_ls_structure_factor_coef Fsqd
_refine_ls_weighting_details 'w=1/[\s^2^(Fo^2^)+(0.0609P)^2^] where P=(Fo^2^+2Fc^2^)/3'
_refine_ls_weighting_scheme calc
_refine_ls_wR_factor_gt 0.13
_refine_ls_wR_factor_ref 0.1781
_reflns_number_gt 4461
_reflns_number_total 10226
_reflns_threshold_expression 'I > 2\s(I)'
_cod_data_source_file d0ce00318b2.cif
_cod_data_source_block compd_3
_cod_depositor_comments
;
The following automatic conversions were performed:

data item '_exptl_absorpt_correction_type' value 'EMPIRICAL' was
changed to 'empirical' in accordance with the
/home/data/users/saulius/crontab/automatic-downloads/rss-feeds/RSC/lib/dictionaries/cif_core.dic
dictionary named 'cif_core.dic' version 2.4.2 last updated on
2011-04-26.

Automatic conversion script
Id: cif_fix_values 7556 2019-12-06 15:28:31Z antanas 
;
_cod_original_sg_symbol_H-M 'P 21/c'
_cod_database_code 7240244
_shelx_estimated_absorpt_t_min 0.637
_shelx_estimated_absorpt_t_max 0.839

loop_
_symmetry_equiv_pos_as_xyz
'x, y, z'
'-x, y+1/2, -z+1/2'
'-x, -y, -z'
'x, -y-1/2, z-1/2'

loop_
_atom_site_label
_atom_site_type_symbol
_atom_site_fract_x
_atom_site_fract_y
_atom_site_fract_z
_atom_site_U_iso_or_equiv
_atom_site_adp_type
_atom_site_occupancy
_atom_site_calc_flag
_atom_site_disorder_assembly
_atom_site_disorder_group
Zn1 Zn -0.31201(4) 0.26949(7) -0.29951(5) 0.0429(3) Uani 1 d . .
Zn2 Zn 0.01010(4) 0.23585(7) 0.04358(5) 0.0427(3) Uani 1 d . .
Zn3 Zn 0.35992(4) 0.22822(7) 0.36263(5) 0.0459(3) Uani 1 d . .
V1 V -0.16896(6) 0.27437(10) -0.11035(7) 0.0411(4) Uani 1 d . .
V2 V 0.18393(7) 0.18310(11) 0.20087(7) 0.0481(4) Uani 1 d . .
V3 V 0.53677(7) 0.27805(11) 0.51157(8) 0.0508(4) Uani 1 d . .
C1 C -0.3796(5) 0.2690(7) -0.1971(5) 0.072(3) Uani 1 d . .
H1 H -0.3398 0.259 -0.1588 0.087 Uiso 1 calc . .
C2 C -0.4440(5) 0.2787(7) -0.1954(6) 0.083(3) Uani 1 d . .
H2 H -0.4546 0.277 -0.1565 0.099 Uiso 1 calc . .
C3 C -0.4871(5) 0.2911(7) -0.2613(5) 0.064(3) Uani 1 d . .
C4 C -0.5617(5) 0.3074(8) -0.2945(6) 0.097(4) Uani 1 d . .
H4A H -0.5763 0.3034 -0.3438 0.146 Uiso 1 calc . .
H4B H -0.5719 0.3679 -0.2821 0.146 Uiso 1 calc . .
H4C H -0.5848 0.2614 -0.2787 0.146 Uiso 1 calc . .
C5 C -0.2210(4) 0.1072(6) -0.2979(5) 0.053(2) Uani 1 d . .
H5 H -0.1906 0.117 -0.2527 0.064 Uiso 1 calc . .
C6 C -0.2149(4) 0.0394(6) -0.3415(5) 0.058(3) Uani 1 d . .
H6 H -0.1808 -0.0045 -0.3316 0.07 Uiso 1 calc . .
C7 C -0.2693(5) 0.0502(6) -0.4019(5) 0.053(2) Uani 1 d . .
C8 C -0.2899(5) -0.0004(7) -0.4706(5) 0.083(3) Uani 1 d . .
H8A H -0.3015 0.044 -0.5075 0.125 Uiso 1 calc . .
H8B H -0.3282 -0.0391 -0.4772 0.125 Uiso 1 calc . .
H8C H -0.253 -0.0379 -0.4705 0.125 Uiso 1 calc . .
C9 C -0.2978(5) 0.4445(6) -0.3737(5) 0.061(3) Uani 1 d . .
H9 H -0.3383 0.4365 -0.4114 0.073 Uiso 1 calc . .
C10 C -0.2544(5) 0.5155(7) -0.3663(5) 0.076(3) Uani 1 d . .
H10 H -0.2592 0.5629 -0.3978 0.091 Uiso 1 calc . .
C11 C -0.2018(5) 0.5041(7) -0.3032(5) 0.061(3) Uani 1 d . .
C12 C -0.1392(5) 0.5581(8) -0.2652(6) 0.112(5) Uani 1 d . .
H12A H -0.1261 0.5493 -0.2163 0.168 Uiso 1 calc . .
H12B H -0.1476 0.6227 -0.2761 0.168 Uiso 1 calc . .
H12C H -0.1037 0.5372 -0.2786 0.168 Uiso 1 calc . .
C13 C -0.2605(5) 0.0181(7) -0.0964(6) 0.077(3) Uani 1 d . .
H13 H -0.268 -0.0432 -0.111 0.093 Uiso 1 calc . .
C14 C -0.2890(5) 0.0634(7) -0.0577(6) 0.076(3) Uani 1 d . .
H14 H -0.3201 0.0398 -0.041 0.091 Uiso 1 calc . .
C15 C -0.2623(4) 0.1517(7) -0.0481(5) 0.057(2) Uani 1 d . .
C16 C -0.2766(5) 0.2284(6) -0.0082(5) 0.070(3) Uani 1 d . .
H16A H -0.2444 0.2772 -0.0016 0.106 Uiso 1 calc . .
H16B H -0.2733 0.2056 0.0359 0.106 Uiso 1 calc . .
H16C H -0.3213 0.2517 -0.0333 0.106 Uiso 1 calc . .
C17 C -0.0970(4) 0.2339(6) 0.1020(5) 0.060(3) Uani 1 d . .
H17 H -0.1318 0.2337 0.0585 0.072 Uiso 1 calc . .
C18 C -0.1068(5) 0.2341(7) 0.1635(5) 0.071(3) Uani 1 d . .
H18 H -0.1476 0.2345 0.1692 0.085 Uiso 1 calc . .
C19 C -0.0423(5) 0.2335(6) 0.2146(5) 0.056(3) Uani 1 d . .
C20 C -0.0185(5) 0.2326(7) 0.2907(5) 0.080(3) Uani 1 d . .
H20A H 0.0104 0.2849 0.3093 0.12 Uiso 1 calc . .
H20B H 0.0062 0.1765 0.3083 0.12 Uiso 1 calc . .
H20C H -0.0565 0.2357 0.3038 0.12 Uiso 1 calc . .
C21 C 0.0824(4) 0.0730(6) 0.0104(5) 0.054(2) Uani 1 d . .
H21 H 0.1189 0.0731 0.0528 0.065 Uiso 1 calc . .
C22 C 0.0773(5) 0.0163(6) -0.0432(5) 0.066(3) Uani 1 d . .
H22 H 0.1082 -0.0285 -0.0438 0.079 Uiso 1 calc . .
C23 C 0.0173(5) 0.0384(6) -0.0964(5) 0.052(2) Uani 1 d . .
C24 C -0.0184(5) 0.0033(6) -0.1679(5) 0.075(3) Uani 1 d . .
H24A H -0.036 0.0546 -0.1988 0.113 Uiso 1 calc . .
H24B H -0.0549 -0.0362 -0.1696 0.113 Uiso 1 calc . .
H24C H 0.0125 -0.0311 -0.1817 0.113 Uiso 1 calc . .
C25 C 0.0993(5) 0.4013(7) 0.0462(5) 0.062(3) Uani 1 d . .
H25 H 0.1314 0.3892 0.0902 0.075 Uiso 1 calc . .
C26 C 0.1041(5) 0.4717(6) 0.0029(6) 0.065(3) Uani 1 d . .
H26 H 0.1388 0.5145 0.012 0.078 Uiso 1 calc . .
C27 C 0.0465(5) 0.4644(6) -0.0560(5) 0.055(3) Uani 1 d . .
C28 C 0.0260(5) 0.5196(6) -0.1200(5) 0.073(3) Uani 1 d . .
H28A H -0.0223 0.5183 -0.1432 0.11 Uiso 1 calc . .
H28B H 0.0461 0.4939 -0.1497 0.11 Uiso 1 calc . .
H28C H 0.0408 0.5824 -0.1088 0.11 Uiso 1 calc . .
C29 C 0.3300(5) 0.2644(6) 0.4909(4) 0.059(3) Uani 1 d . .
H29 H 0.3747 0.2746 0.5206 0.071 Uiso 1 calc . .
C30 C 0.2748(5) 0.2680(6) 0.5098(5) 0.059(3) Uani 1 d . .
H30 H 0.2757 0.28 0.5537 0.071 Uiso 1 calc . .
C31 C 0.2196(5) 0.2508(6) 0.4520(5) 0.051(2) Uani 1 d . .
C32 C 0.1470(4) 0.2474(7) 0.4393(5) 0.075(3) Uani 1 d . .
H32A H 0.13 0.1862 0.4246 0.112 Uiso 1 calc . .
H32B H 0.1229 0.2912 0.404 0.112 Uiso 1 calc . .
H32C H 0.1411 0.2624 0.4812 0.112 Uiso 1 calc . .
C33 C 0.3621(4) 0.0386(7) 0.3003(5) 0.058(3) Uani 1 d . .
H33 H 0.3178 0.041 0.2681 0.07 Uiso 1 calc . .
C34 C 0.4068(5) -0.0338(7) 0.3061(6) 0.079(3) Uani 1 d . .
H34 H 0.3982 -0.0873 0.2794 0.095 Uiso 1 calc . .
C35 C 0.4660(5) -0.0103(7) 0.3592(6) 0.067(3) Uani 1 d . .
C36 C 0.5335(5) -0.0582(7) 0.3925(7) 0.114(5) Uani 1 d . .
H36A H 0.5454 -0.0624 0.4415 0.171 Uiso 1 calc . .
H36B H 0.5673 -0.0233 0.3836 0.171 Uiso 1 calc . .
H36C H 0.5306 -0.1192 0.3735 0.171 Uiso 1 calc . .
C37 C 0.4187(5) 0.4039(7) 0.3282(5) 0.068(3) Uani 1 d . .
H37 H 0.4556 0.4078 0.3702 0.081 Uiso 1 calc . .
C38 C 0.4031(6) 0.4679(7) 0.2753(6) 0.076(3) Uani 1 d . .
H38 H 0.4273 0.5213 0.2753 0.092 Uiso 1 calc . .
C39 C 0.3462(5) 0.4383(7) 0.2236(6) 0.064(3) Uani 1 d . .
C40 C 0.3040(5) 0.4763(7) 0.1540(5) 0.098(4) Uani 1 d . .
H40A H 0.2993 0.4304 0.1193 0.147 Uiso 1 calc . .
H40B H 0.3254 0.5304 0.1452 0.147 Uiso 1 calc . .
H40C H 0.2602 0.4925 0.1527 0.147 Uiso 1 calc . .
F1 F -0.1317(2) 0.1640(3) -0.1455(2) 0.0499(12) Uani 1 d . .
F2 F -0.1223(2) 0.3572(3) -0.1484(2) 0.0551(13) Uani 1 d . .
F3 F -0.2403(2) 0.2682(3) -0.2024(2) 0.0506(12) Uani 1 d . .
F4 F -0.0835(2) 0.2572(3) -0.0321(2) 0.0503(12) Uani 1 d . .
F5 F 0.2274(3) 0.2524(4) 0.1570(3) 0.094(2) Uani 1 d . .
F6 F 0.1397(2) 0.2005(3) 0.2623(2) 0.0591(14) Uani 1 d . .
F7 F 0.1022(2) 0.2219(3) 0.1305(2) 0.0607(14) Uani 1 d . .
F8 F 0.2647(2) 0.2038(3) 0.2820(2) 0.0586(13) Uani 1 d . .
F9 F 0.4514(2) 0.2451(3) 0.4423(2) 0.0630(14) Uani 1 d . .
F10 F 0.4884(2) 0.3149(4) 0.5640(2) 0.0781(17) Uani 1 d . .
F11 F 0.5664(2) 0.1638(3) 0.4919(3) 0.0687(15) Uani 1 d . .
F12 F -0.3894(2) 0.2676(3) -0.3994(2) 0.0591(13) Uani 1 d . .
N1 N -0.3844(3) 0.2764(5) -0.2618(4) 0.0456(17) Uani 1 d . .
N2 N -0.4505(3) 0.2903(4) -0.3004(4) 0.0488(19) Uani 1 d . .
H3 H -0.4671 0.2978 -0.3445 0.059 Uiso 1 d . .
N3 N -0.2769(3) 0.1567(4) -0.3300(3) 0.0421(17) Uani 1 d . .
N4 N -0.3056(3) 0.1206(5) -0.3935(4) 0.0492(18) Uani 1 d . .
H7 H -0.3427 0.14 -0.4248 0.059 Uiso 1 d . .
N5 N -0.2743(4) 0.3871(5) -0.3192(4) 0.0526(19) Uani 1 d . .
N6 N -0.2150(3) 0.4256(5) -0.2772(4) 0.0506(19) Uani 1 d . .
H11 H -0.1889 0.4025 -0.2382 0.061 Uiso 1 d . .
N7 N -0.2196(3) 0.1619(5) -0.0804(3) 0.0473(18) Uani 1 d . .
N8 N -0.2199(3) 0.0782(5) -0.1095(4) 0.055(2) Uani 1 d . .
H15 H -0.1967 0.0651 -0.1337 0.066 Uiso 1 d . .
N9 N -0.0331(3) 0.2340(5) 0.1124(4) 0.0485(18) Uani 1 d . .
N10 N -0.0003(3) 0.2330(4) 0.1815(3) 0.0426(17) Uani 1 d . .
H19 H 0.0429 0.2322 0.2022 0.051 Uiso 1 d . .
N11 N 0.0289(3) 0.1284(4) -0.0049(4) 0.0414(17) Uani 1 d . .
N12 N -0.0092(3) 0.1059(4) -0.0711(4) 0.0449(18) Uani 1 d . .
H23 H -0.047 0.1325 -0.0945 0.054 Uiso 1 d . .
N13 N 0.0423(3) 0.3538(4) 0.0159(4) 0.0444(18) Uani 1 d . .
N14 N 0.0118(3) 0.3947(5) -0.0459(4) 0.0465(18) Uani 1 d . .
H27 H -0.0267 0.3774 -0.076 0.056 Uiso 1 d . .
N15 N 0.3093(3) 0.2441(5) 0.4237(3) 0.0484(19) Uani 1 d . .
N16 N 0.2414(3) 0.2363(4) 0.4007(3) 0.0453(18) Uani 1 d . .
H31 H 0.2156 0.2236 0.3587 0.054 Uiso 1 d . .
N17 N 0.3915(3) 0.1038(5) 0.3472(4) 0.0482(18) Uani 1 d . .
N18 N 0.4554(3) 0.0718(5) 0.3837(4) 0.058(2) Uani 1 d . .
H35 H 0.485 0.1009 0.4178 0.07 Uiso 1 d . .
N19 N 0.3733(3) 0.3361(5) 0.3105(3) 0.0482(19) Uani 1 d . .
N20 N 0.3290(3) 0.3602(5) 0.2462(4) 0.061(2) Uani 1 d . .
H39 H 0.2936 0.3288 0.2227 0.073 Uiso 1 d . .
O1 O -0.2025(2) 0.3474(4) -0.0759(3) 0.0502(15) Uani 1 d . .
O2 O 0.1876(3) 0.0759(4) 0.1849(3) 0.073(2) Uani 1 d . .
O3 O 0.5604(3) 0.3608(4) 0.4776(3) 0.078(2) Uani 1 d . .

loop_
_atom_site_aniso_label
_atom_site_aniso_U_11
_atom_site_aniso_U_22
_atom_site_aniso_U_33
_atom_site_aniso_U_23
_atom_site_aniso_U_13
_atom_site_aniso_U_12
Zn1 0.0359(5) 0.0515(6) 0.0382(6) -0.0015(5) 0.0111(5) -0.0004(5)
Zn2 0.0373(6) 0.0532(6) 0.0365(6) 0.0004(5) 0.0130(5) 0.0026(5)
Zn3 0.0375(6) 0.0599(7) 0.0374(6) 0.0021(5) 0.0113(5) 0.0025(5)
V1 0.0336(8) 0.0477(9) 0.0404(9) 0.0002(7) 0.0126(7) -0.0003(7)
V2 0.0366(8) 0.0636(10) 0.0387(9) -0.0033(8) 0.0087(7) 0.0008(8)
V3 0.0379(9) 0.0670(11) 0.0402(10) 0.0008(8) 0.0072(7) 0.0034(8)
C1 0.061(7) 0.093(8) 0.051(7) 0.000(6) 0.008(6) 0.003(6)
C2 0.064(7) 0.124(10) 0.070(8) 0.015(7) 0.038(7) 0.011(7)
C3 0.050(6) 0.083(8) 0.059(7) -0.004(6) 0.021(6) 0.001(5)
C4 0.064(8) 0.146(11) 0.102(10) 0.003(8) 0.054(7) 0.003(7)
C5 0.049(6) 0.053(6) 0.056(6) -0.011(5) 0.019(5) 0.007(5)
C6 0.045(6) 0.063(7) 0.056(7) -0.001(5) 0.008(5) 0.020(5)
C7 0.055(6) 0.050(6) 0.050(6) -0.002(5) 0.017(5) 0.004(5)
C8 0.086(8) 0.091(8) 0.061(7) -0.022(6) 0.016(6) 0.008(6)
C9 0.059(6) 0.052(6) 0.068(7) 0.017(5) 0.019(6) -0.002(5)
C10 0.092(8) 0.061(7) 0.065(8) 0.026(6) 0.021(7) -0.011(6)
C11 0.060(7) 0.058(7) 0.061(7) 0.005(6) 0.018(6) 0.001(5)
C12 0.082(9) 0.096(9) 0.122(11) 0.029(8) 0.001(8) -0.037(7)
C13 0.079(8) 0.062(7) 0.091(9) -0.001(6) 0.033(7) -0.020(6)
C14 0.065(7) 0.084(8) 0.093(9) -0.004(7) 0.048(7) -0.022(6)
C15 0.048(6) 0.071(7) 0.051(6) 0.001(5) 0.018(5) -0.006(5)
C16 0.065(7) 0.082(7) 0.072(7) -0.003(6) 0.036(6) 0.003(6)
C17 0.032(5) 0.095(8) 0.048(6) 0.002(5) 0.009(5) 0.003(5)
C18 0.051(6) 0.101(8) 0.076(8) 0.003(6) 0.042(6) 0.007(6)
C19 0.070(7) 0.054(6) 0.066(7) 0.002(5) 0.052(6) 0.002(5)
C20 0.088(8) 0.104(9) 0.068(8) 0.000(7) 0.052(7) 0.009(7)
C21 0.039(6) 0.063(6) 0.053(7) 0.005(5) 0.009(5) 0.013(5)
C22 0.060(7) 0.059(7) 0.080(8) -0.007(6) 0.028(6) 0.010(5)
C23 0.059(6) 0.032(5) 0.063(7) -0.005(5) 0.023(6) 0.002(5)
C24 0.079(7) 0.071(7) 0.072(8) -0.024(6) 0.025(6) 0.001(6)
C25 0.060(7) 0.069(7) 0.051(7) -0.021(6) 0.013(5) -0.007(5)
C26 0.065(7) 0.055(6) 0.081(8) -0.018(6) 0.033(7) -0.025(5)
C27 0.066(7) 0.040(6) 0.067(7) 0.001(5) 0.032(6) -0.007(5)
C28 0.079(8) 0.059(7) 0.082(8) 0.011(6) 0.032(6) -0.008(5)
C29 0.056(6) 0.088(7) 0.029(6) -0.007(5) 0.011(5) -0.003(5)
C30 0.063(7) 0.080(7) 0.038(6) -0.009(5) 0.023(5) 0.003(5)
C31 0.057(6) 0.057(6) 0.048(6) 0.010(5) 0.031(5) 0.004(4)
C32 0.057(6) 0.112(9) 0.075(8) -0.005(6) 0.048(6) -0.002(6)
C33 0.042(6) 0.066(7) 0.057(7) -0.001(5) 0.009(5) -0.011(5)
C34 0.068(8) 0.064(7) 0.096(9) -0.022(7) 0.022(7) -0.005(6)
C35 0.061(7) 0.057(7) 0.085(8) 0.001(6) 0.031(6) 0.010(6)
C36 0.073(8) 0.070(8) 0.175(14) -0.016(8) 0.024(9) 0.027(6)
C37 0.068(7) 0.073(7) 0.052(7) -0.002(6) 0.011(6) -0.008(6)
C38 0.086(9) 0.059(7) 0.074(8) 0.012(6) 0.020(7) -0.015(6)
C39 0.058(7) 0.059(7) 0.075(8) 0.014(6) 0.027(6) -0.002(5)
C40 0.084(8) 0.111(10) 0.076(8) 0.047(7) 0.005(7) 0.015(7)
F1 0.038(3) 0.062(3) 0.048(3) -0.007(2) 0.015(2) 0.002(2)
F2 0.041(3) 0.069(3) 0.054(3) 0.002(3) 0.017(2) -0.010(2)
F3 0.038(3) 0.068(3) 0.033(3) 0.000(2) -0.001(2) -0.001(2)
F4 0.033(3) 0.068(3) 0.038(3) 0.001(2) 0.002(2) 0.001(2)
F5 0.059(4) 0.170(6) 0.042(3) 0.016(4) 0.006(3) -0.035(4)
F6 0.041(3) 0.091(4) 0.044(3) -0.003(3) 0.016(2) 0.006(3)
F7 0.042(3) 0.090(4) 0.040(3) 0.001(3) 0.005(2) 0.005(3)
F8 0.039(3) 0.085(4) 0.039(3) -0.004(3) 0.002(2) -0.004(3)
F9 0.034(3) 0.092(4) 0.050(3) -0.009(3) 0.003(2) 0.003(3)
F10 0.051(3) 0.121(5) 0.054(3) -0.014(3) 0.012(3) 0.024(3)
F11 0.058(3) 0.068(4) 0.066(4) -0.018(3) 0.008(3) 0.015(3)
F12 0.043(3) 0.082(4) 0.044(3) 0.000(3) 0.008(2) 0.010(3)
N1 0.038(4) 0.058(5) 0.041(5) -0.002(4) 0.016(4) 0.003(4)
N2 0.038(4) 0.064(5) 0.042(5) 0.002(4) 0.013(4) 0.002(4)
N3 0.039(4) 0.048(4) 0.037(5) 0.002(4) 0.013(4) 0.001(4)
N4 0.049(5) 0.051(5) 0.041(5) 0.003(4) 0.011(4) 0.014(4)
N5 0.054(5) 0.047(5) 0.049(5) 0.003(4) 0.013(4) -0.003(4)
N6 0.044(5) 0.056(5) 0.042(5) 0.003(4) 0.005(4) -0.003(4)
N7 0.038(4) 0.059(5) 0.045(5) 0.001(4) 0.017(4) -0.002(4)
N8 0.062(5) 0.051(5) 0.055(5) -0.003(4) 0.025(4) -0.003(4)
N9 0.046(5) 0.061(5) 0.040(5) -0.002(4) 0.018(4) 0.001(4)
N10 0.042(4) 0.051(4) 0.034(4) -0.003(3) 0.013(4) 0.000(3)
N11 0.040(4) 0.044(4) 0.041(5) -0.001(4) 0.017(4) 0.005(3)
N12 0.036(4) 0.050(5) 0.047(5) 0.009(4) 0.014(4) 0.006(3)
N13 0.038(4) 0.047(4) 0.043(5) -0.005(4) 0.011(4) -0.008(4)
N14 0.041(4) 0.050(5) 0.044(5) -0.007(4) 0.011(4) -0.006(4)
N15 0.044(4) 0.068(5) 0.036(5) 0.009(4) 0.019(4) 0.009(4)
N16 0.038(4) 0.065(5) 0.031(4) 0.004(4) 0.012(4) -0.001(4)
N17 0.036(4) 0.059(5) 0.042(5) -0.001(4) 0.007(4) 0.004(4)
N18 0.044(5) 0.057(5) 0.066(6) -0.006(4) 0.012(4) 0.006(4)
N19 0.047(5) 0.053(5) 0.032(4) 0.014(4) 0.003(4) -0.002(4)
N20 0.054(5) 0.082(6) 0.046(5) 0.006(4) 0.018(4) -0.001(4)
O1 0.039(3) 0.056(4) 0.052(4) -0.009(3) 0.013(3) 0.002(3)
O2 0.080(5) 0.060(4) 0.061(5) -0.011(3) 0.007(4) 0.016(4)
O3 0.061(4) 0.089(5) 0.070(5) 0.022(4) 0.010(4) -0.008(4)

loop_
_atom_type_symbol
_atom_type_description
_atom_type_scat_dispersion_real
_atom_type_scat_dispersion_imag
_atom_type_scat_source
C C 0.0033 0.0016 'International Tables Vol C Tables 4.2.6.8 and 6.1.1.4'
H H 0 0 'International Tables Vol C Tables 4.2.6.8 and 6.1.1.4'
F F 0.0171 0.0103 'International Tables Vol C Tables 4.2.6.8 and 6.1.1.4'
N N 0.0061 0.0033 'International Tables Vol C Tables 4.2.6.8 and 6.1.1.4'
O O 0.0106 0.006 'International Tables Vol C Tables 4.2.6.8 and 6.1.1.4'
V V 0.3005 0.5294 'International Tables Vol C Tables 4.2.6.8 and 6.1.1.4'
Zn Zn 0.2839 1.4301 'International Tables Vol C Tables 4.2.6.8 and 6.1.1.4'

loop_
_geom_angle_atom_site_label_1
_geom_angle_atom_site_label_2
_geom_angle_atom_site_label_3
_geom_angle
_geom_angle_site_symmetry_1
_geom_angle_site_symmetry_3
_geom_angle_publ_flag
N5 Zn1 N3 113.2(3) . . ?
N5 Zn1 N1 118.7(3) . . ?
N3 Zn1 N1 127.9(3) . . ?
N5 Zn1 F3 90.2(2) . . ?
N3 Zn1 F3 94.6(2) . . ?
N1 Zn1 F3 90.4(2) . . ?
N5 Zn1 F12 91.8(3) . . ?
N3 Zn1 F12 85.5(2) . . ?
N1 Zn1 F12 87.7(2) . . ?
F3 Zn1 F12 177.69(18) . . ?
N11 Zn2 N9 127.3(3) . . ?
N11 Zn2 N13 110.7(3) . . ?
N9 Zn2 N13 122.0(3) . . ?
N11 Zn2 F4 93.1(2) . . ?
N9 Zn2 F4 88.3(2) . . ?
N13 Zn2 F4 89.6(2) . . ?
N11 Zn2 F7 93.4(2) . . ?
N9 Zn2 F7 85.2(2) . . ?
N13 Zn2 F7 91.1(2) . . ?
F4 Zn2 F7 172.74(18) . . ?
N19 Zn3 N17 119.1(3) . . ?
N19 Zn3 N15 119.7(3) . . ?
N17 Zn3 N15 121.0(3) . . ?
N19 Zn3 F9 93.3(2) . . ?
N17 Zn3 F9 87.7(2) . . ?
N15 Zn3 F9 93.0(2) . . ?
N19 Zn3 F8 89.5(2) . . ?
N17 Zn3 F8 90.3(2) . . ?
N15 Zn3 F8 86.2(2) . . ?
F9 Zn3 F8 177.1(2) . . ?
O1 V1 F2 100.2(2) . . ?
O1 V1 F4 98.3(2) . . ?
F2 V1 F4 87.51(19) . . ?
O1 V1 F3 99.2(2) . . ?
F2 V1 F3 87.29(19) . . ?
F4 V1 F3 162.4(2) . . ?
O1 V1 F1 170.0(2) . . ?
F2 V1 F1 89.70(19) . . ?
F4 V1 F1 80.37(18) . . ?
F3 V1 F1 82.75(18) . . ?
O1 V1 N7 89.9(3) . . ?
F2 V1 N7 169.4(2) . . ?
F4 V1 N7 94.3(2) . . ?
F3 V1 N7 87.9(2) . . ?
F1 V1 N7 80.3(2) . . ?
O2 V2 F5 110.3(3) . . ?
O2 V2 F7 103.4(3) . . ?
F5 V2 F7 86.9(2) . . ?
O2 V2 F6 110.6(3) . . ?
F5 V2 F6 139.1(3) . . ?
F7 V2 F6 86.1(2) . . ?
O2 V2 F8 103.6(3) . . ?
F5 V2 F8 84.2(2) . . ?
F7 V2 F8 153.0(2) . . ?
F6 V2 F8 84.0(2) . . ?
O3 V3 F10 113.7(3) . . ?
O3 V3 F11 111.9(3) . . ?
F10 V3 F11 134.3(3) . . ?
O3 V3 F9 103.1(3) . . ?
F10 V3 F9 86.0(2) . . ?
F11 V3 F9 85.5(2) . . ?
O3 V3 F12 102.1(3) . 1_656 ?
F10 V3 F12 83.6(2) . 1_656 ?
F11 V3 F12 85.6(2) . 1_656 ?
F9 V3 F12 154.8(2) . 1_656 ?
N1 C1 C2 109.3(9) . . ?
N1 C1 H1 125.4 . . ?
C2 C1 H1 125.4 . . ?
C3 C2 C1 106.2(9) . . ?
C3 C2 H2 126.9 . . ?
C1 C2 H2 126.9 . . ?
N2 C3 C2 107.2(8) . . ?
N2 C3 C4 119.5(9) . . ?
C2 C3 C4 133.2(10) . . ?
C3 C4 H4A 109.5 . . ?
C3 C4 H4B 109.5 . . ?
H4A C4 H4B 109.5 . . ?
C3 C4 H4C 109.5 . . ?
H4A C4 H4C 109.5 . . ?
H4B C4 H4C 109.5 . . ?
N3 C5 C6 110.1(8) . . ?
N3 C5 H5 124.9 . . ?
C6 C5 H5 124.9 . . ?
C7 C6 C5 105.6(8) . . ?
C7 C6 H6 127.2 . . ?
C5 C6 H6 127.2 . . ?
N4 C7 C6 107.4(8) . . ?
N4 C7 C8 121.4(8) . . ?
C6 C7 C8 131.1(9) . . ?
C7 C8 H8A 109.5 . . ?
C7 C8 H8B 109.5 . . ?
H8A C8 H8B 109.5 . . ?
C7 C8 H8C 109.5 . . ?
H8A C8 H8C 109.5 . . ?
H8B C8 H8C 109.5 . . ?
N5 C9 C10 110.8(9) . . ?
N5 C9 H9 124.6 . . ?
C10 C9 H9 124.6 . . ?
C9 C10 C11 106.9(9) . . ?
C9 C10 H10 126.5 . . ?
C11 C10 H10 126.5 . . ?
N6 C11 C10 105.7(8) . . ?
N6 C11 C12 121.0(9) . . ?
C10 C11 C12 133.3(10) . . ?
C11 C12 H12A 109.5 . . ?
C11 C12 H12B 109.5 . . ?
H12A C12 H12B 109.5 . . ?
C11 C12 H12C 109.5 . . ?
H12A C12 H12C 109.5 . . ?
H12B C12 H12C 109.5 . . ?
N8 C13 C14 106.9(9) . . ?
N8 C13 H13 126.5 . . ?
C14 C13 H13 126.5 . . ?
C13 C14 C15 105.9(9) . . ?
C13 C14 H14 127 . . ?
C15 C14 H14 127 . . ?
N7 C15 C14 110.7(9) . . ?
N7 C15 C16 122.1(9) . . ?
C14 C15 C16 127.1(9) . . ?
C15 C16 H16A 109.5 . . ?
C15 C16 H16B 109.5 . . ?
H16A C16 H16B 109.5 . . ?
C15 C16 H16C 109.5 . . ?
H16A C16 H16C 109.5 . . ?
H16B C16 H16C 109.5 . . ?
N9 C17 C18 112.0(8) . . ?
N9 C17 H17 124 . . ?
C18 C17 H17 124 . . ?
C19 C18 C17 104.7(8) . . ?
C19 C18 H18 127.7 . . ?
C17 C18 H18 127.7 . . ?
N10 C19 C18 105.7(8) . . ?
N10 C19 C20 122.8(9) . . ?
C18 C19 C20 131.4(8) . . ?
C19 C20 H20A 109.5 . . ?
C19 C20 H20B 109.5 . . ?
H20A C20 H20B 109.5 . . ?
C19 C20 H20C 109.5 . . ?
H20A C20 H20C 109.5 . . ?
H20B C20 H20C 109.5 . . ?
N11 C21 C22 112.1(8) . . ?
N11 C21 H21 123.9 . . ?
C22 C21 H21 123.9 . . ?
C21 C22 C23 106.2(8) . . ?
C21 C22 H22 126.9 . . ?
C23 C22 H22 126.9 . . ?
N12 C23 C22 104.9(8) . . ?
N12 C23 C24 121.1(9) . . ?
C22 C23 C24 134.0(9) . . ?
C23 C24 H24A 109.5 . . ?
C23 C24 H24B 109.5 . . ?
H24A C24 H24B 109.5 . . ?
C23 C24 H24C 109.5 . . ?
H24A C24 H24C 109.5 . . ?
H24B C24 H24C 109.5 . . ?
N13 C25 C26 110.5(9) . . ?
N13 C25 H25 124.7 . . ?
C26 C25 H25 124.7 . . ?
C27 C26 C25 105.2(8) . . ?
C27 C26 H26 127.4 . . ?
C25 C26 H26 127.4 . . ?
N14 C27 C26 106.5(9) . . ?
N14 C27 C28 124.8(9) . . ?
C26 C27 C28 128.7(9) . . ?
C27 C28 H28A 109.5 . . ?
C27 C28 H28B 109.5 . . ?
H28A C28 H28B 109.5 . . ?
C27 C28 H28C 109.5 . . ?
H28A C28 H28C 109.5 . . ?
H28B C28 H28C 109.5 . . ?
N15 C29 C30 109.7(8) . . ?
N15 C29 H29 125.2 . . ?
C30 C29 H29 125.2 . . ?
C31 C30 C29 106.6(8) . . ?
C31 C30 H30 126.7 . . ?
C29 C30 H30 126.7 . . ?
N16 C31 C30 106.9(8) . . ?
N16 C31 C32 121.4(8) . . ?
C30 C31 C32 131.7(9) . . ?
C31 C32 H32A 109.5 . . ?
C31 C32 H32B 109.5 . . ?
H32A C32 H32B 109.5 . . ?
C31 C32 H32C 109.5 . . ?
H32A C32 H32C 109.5 . . ?
H32B C32 H32C 109.5 . . ?
N17 C33 C34 110.7(8) . . ?
N17 C33 H33 124.7 . . ?
C34 C33 H33 124.7 . . ?
C35 C34 C33 106.1(9) . . ?
C35 C34 H34 127 . . ?
C33 C34 H34 127 . . ?
N18 C35 C34 106.6(8) . . ?
N18 C35 C36 120.1(10) . . ?
C34 C35 C36 133.2(10) . . ?
C35 C36 H36A 109.5 . . ?
C35 C36 H36B 109.5 . . ?
H36A C36 H36B 109.5 . . ?
C35 C36 H36C 109.5 . . ?
H36A C36 H36C 109.5 . . ?
H36B C36 H36C 109.5 . . ?
N19 C37 C38 110.1(9) . . ?
N19 C37 H37 124.9 . . ?
C38 C37 H37 124.9 . . ?
C39 C38 C37 107.3(9) . . ?
C39 C38 H38 126.4 . . ?
C37 C38 H38 126.4 . . ?
N20 C39 C38 105.7(9) . . ?
N20 C39 C40 120.9(10) . . ?
C38 C39 C40 133.4(10) . . ?
C39 C40 H40A 109.5 . . ?
C39 C40 H40B 109.5 . . ?
H40A C40 H40B 109.5 . . ?
C39 C40 H40C 109.5 . . ?
H40A C40 H40C 109.5 . . ?
H40B C40 H40C 109.5 . . ?
V1 F3 Zn1 176.3(3) . . ?
V1 F4 Zn2 174.6(2) . . ?
V2 F7 Zn2 167.6(3) . . ?
V2 F8 Zn3 172.8(3) . . ?
V3 F9 Zn3 171.9(3) . . ?
V3 F12 Zn1 174.0(3) 1_454 . ?
C1 N1 N2 105.9(7) . . ?
C1 N1 Zn1 129.5(6) . . ?
N2 N1 Zn1 124.5(5) . . ?
C3 N2 N1 111.3(7) . . ?
C3 N2 H3 124.3 . . ?
N1 N2 H3 124.4 . . ?
C5 N3 N4 105.7(7) . . ?
C5 N3 Zn1 130.7(6) . . ?
N4 N3 Zn1 123.4(5) . . ?
C7 N4 N3 111.2(7) . . ?
C7 N4 H7 124.3 . . ?
N3 N4 H7 124.5 . . ?
C9 N5 N6 104.4(7) . . ?
C9 N5 Zn1 130.8(6) . . ?
N6 N5 Zn1 124.8(6) . . ?
C11 N6 N5 112.1(7) . . ?
C11 N6 H11 123.8 . . ?
N5 N6 H11 124.1 . . ?
C15 N7 N8 104.2(7) . . ?
C15 N7 V1 137.9(7) . . ?
N8 N7 V1 116.9(5) . . ?
C13 N8 N7 112.3(8) . . ?
C13 N8 H15 123.7 . . ?
N7 N8 H15 124.1 . . ?
C17 N9 N10 105.0(7) . . ?
C17 N9 Zn2 129.3(6) . . ?
N10 N9 Zn2 125.7(5) . . ?
C19 N10 N9 112.6(7) . . ?
C19 N10 H19 123.5 . . ?
N9 N10 H19 123.9 . . ?
C21 N11 N12 103.1(7) . . ?
C21 N11 Zn2 132.4(6) . . ?
N12 N11 Zn2 123.6(5) . . ?
C23 N12 N11 113.6(7) . . ?
C23 N12 H23 123.5 . . ?
N11 N12 H23 122.9 . . ?
C25 N13 N14 104.5(7) . . ?
C25 N13 Zn2 130.9(7) . . ?
N14 N13 Zn2 123.9(5) . . ?
C27 N14 N13 113.3(7) . . ?
C27 N14 H27 123.1 . . ?
N13 N14 H27 123.6 . . ?
C29 N15 N16 105.5(7) . . ?
C29 N15 Zn3 131.5(6) . . ?
N16 N15 Zn3 123.0(5) . . ?
C31 N16 N15 111.3(7) . . ?
C31 N16 H31 124.6 . . ?
N15 N16 H31 124.1 . . ?
C33 N17 N18 105.1(7) . . ?
C33 N17 Zn3 131.7(6) . . ?
N18 N17 Zn3 123.0(5) . . ?
C35 N18 N17 111.5(7) . . ?
C35 N18 H35 124.5 . . ?
N17 N18 H35 124.1 . . ?
C37 N19 N20 104.1(7) . . ?
C37 N19 Zn3 132.1(6) . . ?
N20 N19 Zn3 123.5(6) . . ?
C39 N20 N19 112.8(8) . . ?
C39 N20 H39 123.4 . . ?
N19 N20 H39 123.8 . . ?

loop_
_geom_bond_atom_site_label_1
_geom_bond_atom_site_label_2
_geom_bond_distance
_geom_bond_site_symmetry_2
_geom_bond_publ_flag
Zn1 N5 1.993(7) . ?
Zn1 N3 2.001(7) . ?
Zn1 N1 2.004(6) . ?
Zn1 F3 2.023(4) . ?
Zn1 F12 2.111(4) . ?
Zn2 N11 1.982(6) . ?
Zn2 N9 1.999(7) . ?
Zn2 N13 2.008(7) . ?
Zn2 F4 2.046(4) . ?
Zn2 F7 2.118(4) . ?
Zn3 N19 1.987(7) . ?
Zn3 N17 1.991(7) . ?
Zn3 N15 1.991(6) . ?
Zn3 F9 2.042(4) . ?
Zn3 F8 2.118(4) . ?
V1 O1 1.599(5) . ?
V1 F2 1.922(4) . ?
V1 F4 1.946(4) . ?
V1 F3 1.948(4) . ?
V1 F1 2.045(4) . ?
V1 N7 2.179(7) . ?
V2 O2 1.593(6) . ?
V2 F5 1.841(5) . ?
V2 F7 1.888(4) . ?
V2 F6 1.893(4) . ?
V2 F8 1.926(4) . ?
V3 O3 1.573(6) . ?
V3 F10 1.861(5) . ?
V3 F11 1.871(5) . ?
V3 F9 1.906(4) . ?
V3 F12 1.932(4) 1_656 ?
C1 N1 1.325(11) . ?
C1 C2 1.405(12) . ?
C1 H1 0.93 . ?
C2 C3 1.345(12) . ?
C2 H2 0.93 . ?
C3 N2 1.339(10) . ?
C3 C4 1.499(12) . ?
C4 H4A 0.96 . ?
C4 H4B 0.96 . ?
C4 H4C 0.96 . ?
C5 N3 1.334(9) . ?
C5 C6 1.380(11) . ?
C5 H5 0.93 . ?
C6 C7 1.359(11) . ?
C6 H6 0.93 . ?
C7 N4 1.334(9) . ?
C7 C8 1.521(11) . ?
C8 H8A 0.96 . ?
C8 H8B 0.96 . ?
C8 H8C 0.96 . ?
C9 N5 1.343(10) . ?
C9 C10 1.353(11) . ?
C9 H9 0.93 . ?
C10 C11 1.376(12) . ?
C10 H10 0.93 . ?
C11 N6 1.334(10) . ?
C11 C12 1.491(12) . ?
C12 H12A 0.96 . ?
C12 H12B 0.96 . ?
C12 H12C 0.96 . ?
C13 N8 1.333(10) . ?
C13 C14 1.360(12) . ?
C13 H13 0.93 . ?
C14 C15 1.380(12) . ?
C14 H14 0.93 . ?
C15 N7 1.345(10) . ?
C15 C16 1.490(11) . ?
C16 H16A 0.96 . ?
C16 H16B 0.96 . ?
C16 H16C 0.96 . ?
C17 N9 1.303(9) . ?
C17 C18 1.386(12) . ?
C17 H17 0.93 . ?
C18 C19 1.385(12) . ?
C18 H18 0.93 . ?
C19 N10 1.336(9) . ?
C19 C20 1.474(12) . ?
C20 H20A 0.96 . ?
C20 H20B 0.96 . ?
C20 H20C 0.96 . ?
C21 N11 1.333(9) . ?
C21 C22 1.362(11) . ?
C21 H21 0.93 . ?
C22 C23 1.376(11) . ?
C22 H22 0.93 . ?
C23 N12 1.339(9) . ?
C23 C24 1.486(11) . ?
C24 H24A 0.96 . ?
C24 H24B 0.96 . ?
C24 H24C 0.96 . ?
C25 N13 1.329(10) . ?
C25 C26 1.395(12) . ?
C25 H25 0.93 . ?
C26 C27 1.372(12) . ?
C26 H26 0.93 . ?
C27 N14 1.318(9) . ?
C27 C28 1.476(11) . ?
C28 H28A 0.96 . ?
C28 H28B 0.96 . ?
C28 H28C 0.96 . ?
C29 N15 1.337(9) . ?
C29 C30 1.391(11) . ?
C29 H29 0.93 . ?
C30 C31 1.351(11) . ?
C30 H30 0.93 . ?
C31 N16 1.346(9) . ?
C31 C32 1.477(11) . ?
C32 H32A 0.96 . ?
C32 H32B 0.96 . ?
C32 H32C 0.96 . ?
C33 N17 1.332(10) . ?
C33 C34 1.392(12) . ?
C33 H33 0.93 . ?
C34 C35 1.370(12) . ?
C34 H34 0.93 . ?
C35 N18 1.348(10) . ?
C35 C36 1.510(12) . ?
C36 H36A 0.96 . ?
C36 H36B 0.96 . ?
C36 H36C 0.96 . ?
C37 N19 1.330(10) . ?
C37 C38 1.382(12) . ?
C37 H37 0.93 . ?
C38 C39 1.352(12) . ?
C38 H38 0.93 . ?
C39 N20 1.329(10) . ?
C39 C40 1.493(12) . ?
C40 H40A 0.96 . ?
C40 H40B 0.96 . ?
C40 H40C 0.96 . ?
F12 V3 1.931(4) 1_454 ?
N1 N2 1.350(8) . ?
N2 H3 0.86 . ?
N3 N4 1.338(8) . ?
N4 H7 0.86 . ?
N5 N6 1.356(8) . ?
N6 H11 0.8598 . ?
N7 N8 1.352(8) . ?
N8 H15 0.86 . ?
N9 N10 1.343(8) . ?
N10 H19 0.8599 . ?
N11 N12 1.350(8) . ?
N12 H23 0.8598 . ?
N13 N14 1.342(8) . ?
N14 H27 0.8599 . ?
N15 N16 1.352(8) . ?
N16 H31 0.8599 . ?
N17 N18 1.366(8) . ?
N18 H35 0.8601 . ?
N19 N20 1.361(8) . ?
N20 H39 0.86 . ?

loop_
_geom_hbond_atom_site_label_D
_geom_hbond_atom_site_label_H
_geom_hbond_atom_site_label_A
_geom_hbond_distance_DH
_geom_hbond_distance_HA
_geom_hbond_distance_DA
_geom_hbond_angle_DHA
_geom_hbond_site_symmetry_A
C5 H5 F1 0.93 2.22 3.134(10) 168.4 .
C16 H16A O1 0.96 2.31 3.043(10) 132.2 .
C20 H20C F2 0.96 2.43 3.242(10) 142.1 4_566
C21 H21 O2 0.93 2.59 3.480(11) 160.7 .
C26 H26 O1 0.93 2.5 3.336(10) 150.5 3_565
C29 H29 F10 0.93 2.33 3.226(10) 162.7 .
C37 H37 O3 0.93 2.58 3.475(12) 160.9 .
N2 H3 F10 0.86 1.8 2.655(8) 172.9 1_454
N2 H3 F12 0.86 2.41 2.875(8) 114.7 .
N4 H7 F11 0.86 2.08 2.934(8) 169.8 1_454
N4 H7 F12 0.86 2.26 2.755(8) 116.8 .
N6 H11 F2 0.86 1.98 2.841(8) 174.8 .
N6 H11 F3 0.86 2.49 2.930(8) 112.8 .
N8 H15 F1 0.86 2.08 2.610(8) 119.3 .
N8 H15 O2 0.86 2.35 2.965(9) 129.2 3
N10 H19 F6 0.86 2.02 2.862(8) 165.1 .
N10 H19 F7 0.86 2.32 2.802(8) 115.5 .
N12 H23 F1 0.86 1.78 2.623(7) 168.3 .
N12 H23 F4 0.86 2.52 3.001(8) 115.8 .
N14 H27 F2 0.86 2.05 2.900(8) 171.3 .
N14 H27 F4 0.86 2.5 2.946(8) 113.4 .
N16 H31 F6 0.86 2.07 2.925(8) 169.9 .
N16 H31 F8 0.86 2.26 2.766(8) 117.7 .
N18 H35 F9 0.86 2.33 2.803(9) 115.3 .
N18 H35 F11 0.86 2.05 2.900(9) 170.7 .
N20 H39 F5 0.86 1.9 2.744(9) 165.8 .
N20 H39 F8 0.86 2.41 2.895(9) 116.6 .
